data_4336454
loop_
_publ_author_name
'Pauline J. Han'
'Arnold L. Rheingold'
'William C. Trogler'

_publ_section_title
;
 Luminescent Tris(8-hydroxyquinolates) of Bismuth(III)
;
_journal_name_full 'Inorganic Chemistry'
_journal_page_first 12033
_journal_page_last 12045
_journal_paper_doi 10.1021/ic401850v
_journal_volume 52
_journal_year 2013
_chemical_formula_sum 'C47 H66 Bi I3 N6 O13 S3'
_chemical_formula_weight 1608.92
_chemical_name_systematic
; 
 ? 
;
_space_group_IT_number 2
_symmetry_cell_setting triclinic
_symmetry_space_group_name_Hall '-P 1'
_symmetry_space_group_name_H-M 'P -1'
_atom_sites_solution_hydrogens geom
_atom_sites_solution_primary direct
_atom_sites_solution_secondary difmap
_audit_creation_method SHELXL-97
_cell_angle_alpha 111.787(6)
_cell_angle_beta 107.069(7)
_cell_angle_gamma 95.822(7)
_cell_formula_units_Z 2
_cell_length_a 12.360(2)
_cell_length_b 15.926(3)
_cell_length_c 16.503(3)
_cell_measurement_reflns_used 9934
_cell_measurement_temperature 100(2)
_cell_measurement_theta_max 26.47
_cell_measurement_theta_min 2.43
_cell_volume 2801.5(9)
_computing_cell_refinement 'Bruker SAINT'
_computing_data_collection 'Bruker APEX2'
_computing_data_reduction 'Bruker SAINT'
_computing_molecular_graphics 'Bruker SHELXTL'
_computing_publication_material 'Bruker SHELXTL'
_computing_structure_refinement 'SHELXL-97 (Sheldrick, 2008)'
_computing_structure_solution 'SHELXS-97 (Sheldrick, 2008)'
_diffrn_ambient_temperature 100(2)
_diffrn_measured_fraction_theta_full 0.998
_diffrn_measured_fraction_theta_max 0.987
_diffrn_measurement_device_type 'Bruker APEX-II CCD'
_diffrn_measurement_method '\f and \w scans'
_diffrn_radiation_monochromator graphite
_diffrn_radiation_source 'fine-focus sealed tube'
_diffrn_radiation_type MoK\a
_diffrn_radiation_wavelength 0.71073
_diffrn_reflns_av_R_equivalents 0.0343
_diffrn_reflns_av_sigmaI/netI 0.0426
_diffrn_reflns_limit_h_max 14
_diffrn_reflns_limit_h_min -15
_diffrn_reflns_limit_k_max 17
_diffrn_reflns_limit_k_min -19
_diffrn_reflns_limit_l_max 20
_diffrn_reflns_limit_l_min -19
_diffrn_reflns_number 40955
_diffrn_reflns_theta_full 25.00
_diffrn_reflns_theta_max 26.54
_diffrn_reflns_theta_min 3.04
_exptl_absorpt_coefficient_mu 4.976
_exptl_absorpt_correction_T_max 0.6360
_exptl_absorpt_correction_T_min 0.4073
_exptl_absorpt_correction_type multi-scan
_exptl_absorpt_process_details sadabs
_exptl_crystal_colour yellow
_exptl_crystal_density_diffrn 1.907
_exptl_crystal_description BLOCK
_exptl_crystal_F_000 1568
_exptl_crystal_size_max 0.22
_exptl_crystal_size_mid 0.14
_exptl_crystal_size_min 0.10
_refine_diff_density_max 1.134
_refine_diff_density_min -0.969
_refine_diff_density_rms 0.132
_refine_ls_extinction_method none
_refine_ls_goodness_of_fit_ref 1.028
_refine_ls_hydrogen_treatment mixed
_refine_ls_matrix_type full
_refine_ls_number_parameters 673
_refine_ls_number_reflns 11517
_refine_ls_number_restraints 28
_refine_ls_restrained_S_all 1.268
_refine_ls_R_factor_all 0.0424
_refine_ls_R_factor_gt 0.0306
_refine_ls_shift/su_max 0.001
_refine_ls_shift/su_mean 0.000
_refine_ls_structure_factor_coef Fsqd
_refine_ls_weighting_details 'calc w=1/[\s^2^(Fo^2^)+(0.0253P)^2^+4.9199P] where P=(Fo^2^+2Fc^2^)/3'
_refine_ls_weighting_scheme calc
_refine_ls_wR_factor_gt 0.0607
_refine_ls_wR_factor_ref 0.0647
_reflns_number_gt 9729
_reflns_number_total 11517
_reflns_threshold_expression >2sigma(I)
_cod_data_source_file ic401850v_si_002_5.cif
_cod_data_source_block trog45
_cod_original_cell_volume 2801.6(8)
_cod_database_code 4336454

loop_
_symmetry_equiv_pos_as_xyz
'x, y, z'
'-x, -y, -z'

loop_
_atom_site_label
_atom_site_type_symbol
_atom_site_fract_x
_atom_site_fract_y
_atom_site_fract_z
_atom_site_U_iso_or_equiv
_atom_site_adp_type
_atom_site_occupancy
_atom_site_symmetry_multiplicity
_atom_site_calc_flag
_atom_site_refinement_flags
_atom_site_disorder_assembly
_atom_site_disorder_group
Bi1 Bi 0.493339(17) 0.391301(13) 0.404161(13) 0.01301(6) Uani 1 1 d . . .
I1 I 0.82949(3) 0.54834(3) 0.75061(2) 0.02491(10) Uani 1 1 d . . .
I2 I 0.38037(3) 0.07532(3) 0.07770(2) 0.02384(10) Uani 1 1 d . . .
I3 I 0.81568(3) 0.72085(2) 0.55906(2) 0.02014(9) Uani 1 1 d . . .
S1 S 0.72270(16) 0.17568(12) 0.72318(11) 0.0376(4) Uani 1 1 d . . .
S2 S 0.87593(11) 0.17364(9) 0.17487(9) 0.0167(3) Uani 1 1 d . . .
S3 S 0.65280(15) 0.68654(11) 0.18102(10) 0.0300(4) Uani 1 1 d . . .
O1 O 0.6145(3) 0.4445(2) 0.5590(2) 0.0159(8) Uani 1 1 d . . .
O2 O 0.6167(4) 0.1275(3) 0.7238(3) 0.0498(14) Uani 1 1 d . . .
O3 O 0.7690(5) 0.1126(3) 0.6597(3) 0.0515(14) Uani 1 1 d . . .
O4 O 0.8111(4) 0.2300(3) 0.8159(3) 0.0366(11) Uani 1 1 d . . .
O5 O 0.4605(3) 0.2540(2) 0.2739(2) 0.0160(8) Uani 1 1 d . . .
O6 O 0.9605(3) 0.1629(3) 0.2497(2) 0.0213(8) Uani 1 1 d . . .
O7 O 0.8315(3) 0.0900(3) 0.0873(2) 0.0243(9) Uani 1 1 d . . .
O8 O 0.9172(3) 0.2572(3) 0.1642(3) 0.0238(9) Uani 1 1 d . . .
O10 O 0.6140(3) 0.5354(2) 0.4533(2) 0.0158(8) Uani 1 1 d . . .
O11 O 0.6831(4) 0.6141(3) 0.1122(3) 0.0398(12) Uani 1 1 d . . .
O12 O 0.5419(5) 0.7040(4) 0.1419(3) 0.0491(13) Uani 1 1 d . . .
O13 O 0.7472(4) 0.7697(3) 0.2359(3) 0.0363(11) Uani 1 1 d . . .
N1 N 0.4999(4) 0.2641(3) 0.4598(3) 0.0177(10) Uani 1 1 d . . .
N2 N 0.6717(4) 0.3607(3) 0.3940(3) 0.0163(10) Uani 1 1 d . . .
N3 N 0.4864(4) 0.4340(3) 0.2694(3) 0.0186(10) Uani 1 1 d . . .
C1 C 0.5774(4) 0.2896(4) 0.5479(4) 0.0173(12) Uani 1 1 d . . .
C2 C 0.6379(4) 0.3864(4) 0.5969(3) 0.0146(11) Uani 1 1 d . . .
C3 C 0.7243(5) 0.4122(4) 0.6836(3) 0.0184(12) Uani 1 1 d . . .
C4 C 0.7472(5) 0.3480(4) 0.7227(4) 0.0254(13) Uani 1 1 d . . .
H4A H 0.8062 0.3682 0.7825 0.030 Uiso 1 1 calc R . .
C5 C 0.6861(5) 0.2569(4) 0.6761(4) 0.0259(13) Uani 1 1 d . . .
C6 C 0.5988(5) 0.2251(4) 0.5860(4) 0.0240(13) Uani 1 1 d . . .
C7 C 0.5331(6) 0.1319(4) 0.5300(4) 0.0341(16) Uani 1 1 d . . .
H7A H 0.5438 0.0859 0.5533 0.041 Uiso 1 1 calc R . .
C8 C 0.4546(6) 0.1081(4) 0.4425(4) 0.0333(15) Uani 1 1 d . . .
H8A H 0.4096 0.0460 0.4049 0.040 Uiso 1 1 calc R . .
C9 C 0.4418(5) 0.1764(4) 0.4094(4) 0.0261(13) Uani 1 1 d . . .
H9A H 0.3889 0.1592 0.3478 0.031 Uiso 1 1 calc R . .
C10 C 0.6648(4) 0.2877(4) 0.3138(3) 0.0142(11) Uani 1 1 d . . .
C11 C 0.5502(4) 0.2332(3) 0.2514(3) 0.0139(11) Uani 1 1 d . . .
C12 C 0.5443(4) 0.1610(4) 0.1701(3) 0.0147(11) Uani 1 1 d . . .
C13 C 0.6443(5) 0.1432(4) 0.1488(3) 0.0163(11) Uani 1 1 d . . .
H13A H 0.6355 0.0934 0.0914 0.020 Uiso 1 1 calc R . .
C14 C 0.7536(5) 0.1952(4) 0.2084(3) 0.0154(11) Uani 1 1 d . . .
C15 C 0.7676(4) 0.2696(4) 0.2953(3) 0.0153(11) Uani 1 1 d . . .
C16 C 0.8758(5) 0.3256(4) 0.3653(4) 0.0197(12) Uani 1 1 d . . .
H16A H 0.9466 0.3153 0.3562 0.024 Uiso 1 1 calc R . .
C17 C 0.8782(5) 0.3951(4) 0.4467(4) 0.0230(13) Uani 1 1 d . . .
H17A H 0.9505 0.4311 0.4951 0.028 Uiso 1 1 calc R . .
C18 C 0.7744(5) 0.4124(4) 0.4577(4) 0.0194(12) Uani 1 1 d . . .
H18A H 0.7770 0.4627 0.5125 0.023 Uiso 1 1 calc R . .
C19 C 0.5536(5) 0.5195(4) 0.2957(3) 0.0166(11) Uani 1 1 d . . .
C20 C 0.6234(5) 0.5694(4) 0.3939(4) 0.0160(11) Uani 1 1 d . . .
C21 C 0.7015(5) 0.6508(4) 0.4197(3) 0.0163(11) Uani 1 1 d . . .
C22 C 0.7091(5) 0.6867(4) 0.3547(4) 0.0205(12) Uani 1 1 d . . .
H22A H 0.7636 0.7436 0.3753 0.025 Uiso 1 1 calc R . .
C23 C 0.6389(5) 0.6409(4) 0.2623(4) 0.0220(13) Uani 1 1 d . . .
C24 C 0.5595(5) 0.5555(4) 0.2303(4) 0.0202(12) Uani 1 1 d . . .
C25 C 0.4854(5) 0.4991(4) 0.1353(4) 0.0258(14) Uani 1 1 d . . .
H25A H 0.4831 0.5212 0.0888 0.031 Uiso 1 1 calc R . .
C26 C 0.4186(5) 0.4148(4) 0.1111(4) 0.0264(14) Uani 1 1 d . . .
H26A H 0.3702 0.3772 0.0478 0.032 Uiso 1 1 calc R . .
C27 C 0.4216(5) 0.3835(4) 0.1805(4) 0.0232(13) Uani 1 1 d . . .
H27A H 0.3754 0.3238 0.1630 0.028 Uiso 1 1 calc R . .
O14 O 0.9794(6) 0.1661(4) 0.6457(4) 0.0775(19) Uani 1 1 d . . .
H14A H 0.9162 0.1428 0.6469 0.116 Uiso 1 1 calc R . .
C47 C 0.9461(9) 0.3038(7) 0.6117(7) 0.082(3) Uani 1 1 d . . .
H47A H 0.9617 0.3719 0.6404 0.123 Uiso 1 1 calc R . .
H47B H 0.8618 0.2776 0.5834 0.123 Uiso 1 1 calc R . .
H47C H 0.9807 0.2837 0.5634 0.123 Uiso 1 1 calc R . .
C46 C 0.9996(9) 0.2699(7) 0.6868(6) 0.072(3) Uani 1 1 d . . .
H46A H 1.0843 0.2981 0.7167 0.087 Uiso 1 1 calc R . .
H46B H 0.9646 0.2903 0.7356 0.087 Uiso 1 1 calc R . .
N4 N 0.9788(4) 0.1414(4) 0.8781(3) 0.0251(11) Uani 1 1 d D . .
H4N H 0.923(4) 0.165(4) 0.856(4) 0.030 Uiso 1 1 d D . .
N5 N 0.7385(6) 0.9531(4) 0.3305(4) 0.0469(16) Uani 1 1 d D . .
H5N H 0.740(7) 0.897(2) 0.295(4) 0.056 Uiso 1 1 d D . .
C28 C 1.0860(6) 0.2012(4) 0.8848(5) 0.0354(16) Uani 1 1 d . . .
H28A H 1.0813 0.1921 0.8211 0.043 Uiso 1 1 calc R . .
H28B H 1.1552 0.1808 0.9122 0.043 Uiso 1 1 calc R . .
C29 C 1.1017(6) 0.3036(5) 0.9434(5) 0.0438(18) Uani 1 1 d . . .
H29A H 1.1651 0.3400 0.9370 0.066 Uiso 1 1 calc R . .
H29B H 1.1209 0.3149 1.0091 0.066 Uiso 1 1 calc R . .
H29C H 1.0294 0.3223 0.9220 0.066 Uiso 1 1 calc R . .
C30 C 0.9748(5) 0.1510(5) 0.9716(4) 0.0304(15) Uani 1 1 d . . .
H30A H 0.9023 0.1092 0.9613 0.037 Uiso 1 1 calc R . .
H30B H 0.9723 0.2157 1.0078 0.037 Uiso 1 1 calc R . .
C31 C 1.0777(6) 0.1279(5) 1.0283(5) 0.0413(18) Uani 1 1 d . . .
H31A H 1.0699 0.1347 1.0876 0.062 Uiso 1 1 calc R . .
H31B H 1.1497 0.1704 1.0407 0.062 Uiso 1 1 calc R . .
H31C H 1.0804 0.0637 0.9933 0.062 Uiso 1 1 calc R . .
C32 C 0.9615(6) 0.0419(4) 0.8108(4) 0.0332(15) Uani 1 1 d . . .
H32A H 1.0252 0.0159 0.8373 0.040 Uiso 1 1 calc R . .
H32B H 0.9659 0.0406 0.7515 0.040 Uiso 1 1 calc R . .
C33 C 0.8458(6) -0.0186(4) 0.7907(5) 0.0396(17) Uani 1 1 d . . .
H33A H 0.8342 -0.0802 0.7411 0.059 Uiso 1 1 calc R . .
H33B H 0.7828 0.0102 0.7706 0.059 Uiso 1 1 calc R . .
H33C H 0.8454 -0.0250 0.8474 0.059 Uiso 1 1 calc R . .
C34 C 0.803(3) 0.978(3) 0.274(2) 0.0556(16) Uani 0.216(6) 1 d PD A 3
H34A H 0.8615 0.9412 0.2658 0.067 Uiso 0.216(6) 1 calc PR A 3
H34B H 0.8426 1.0453 0.3057 0.067 Uiso 0.216(6) 1 calc PR A 3
C35 C 0.707(4) 0.955(3) 0.180(3) 0.073(2) Uani 0.216(6) 1 d PD A 3
H35A H 0.7411 0.9713 0.1398 0.109 Uiso 0.216(6) 1 calc PR A 3
H35B H 0.6483 0.9906 0.1906 0.109 Uiso 0.216(6) 1 calc PR A 3
H35C H 0.6700 0.8883 0.1499 0.109 Uiso 0.216(6) 1 calc PR A 3
C36 C 0.835(2) 0.966(3) 0.4201(19) 0.0556(16) Uani 0.216(6) 1 d PD A 3
H36A H 0.8763 1.0327 0.4548 0.067 Uiso 0.216(6) 1 calc PR A 3
H36D H 0.8918 0.9301 0.4033 0.067 Uiso 0.216(6) 1 calc PR A 3
C37 C 0.790(6) 0.935(5) 0.484(4) 0.073(2) Uani 0.216(6) 1 d PD A 3
H37A H 0.8551 0.9456 0.5404 0.109 Uiso 0.216(6) 1 calc PR A 3
H37B H 0.7505 0.8689 0.4510 0.109 Uiso 0.216(6) 1 calc PR A 3
H37C H 0.7343 0.9714 0.5022 0.109 Uiso 0.216(6) 1 calc PR A 3
C38 C 0.702(3) 1.0473(16) 0.376(2) 0.0556(16) Uani 0.216(6) 1 d PD A 3
H38A H 0.6518 1.0569 0.3223 0.067 Uiso 0.216(6) 1 calc PR A 3
H38D H 0.6501 1.0338 0.4073 0.067 Uiso 0.216(6) 1 calc PR A 3
C39 C 0.784(4) 1.144(2) 0.445(3) 0.073(2) Uani 0.216(6) 1 d PD A 3
H39A H 0.7370 1.1892 0.4602 0.109 Uiso 0.216(6) 1 calc PR A 3
H39B H 0.8345 1.1626 0.4157 0.109 Uiso 0.216(6) 1 calc PR A 3
H39C H 0.8312 1.1398 0.5017 0.109 Uiso 0.216(6) 1 calc PR A 3
C34' C 0.6322(8) 0.9608(8) 0.2611(7) 0.0556(16) Uani 0.784(6) 1 d PD A 4
H34C H 0.6221 1.0252 0.2859 0.067 Uiso 0.784(6) 1 calc PR A 4
H34D H 0.5621 0.9186 0.2540 0.067 Uiso 0.784(6) 1 calc PR A 4
C35' C 0.6427(12) 0.9361(8) 0.1653(8) 0.073(2) Uani 0.784(6) 1 d PD A 4
H35D H 0.5726 0.9421 0.1228 0.109 Uiso 0.784(6) 1 calc PR A 4
H35E H 0.6510 0.8719 0.1398 0.109 Uiso 0.784(6) 1 calc PR A 4
H35F H 0.7111 0.9785 0.1717 0.109 Uiso 0.784(6) 1 calc PR A 4
C36' C 0.7153(9) 0.9511(8) 0.4126(7) 0.0556(16) Uani 0.784(6) 1 d PD A 4
H36B H 0.6505 0.8970 0.3915 0.067 Uiso 0.784(6) 1 calc PR A 4
H36C H 0.6905 1.0082 0.4430 0.067 Uiso 0.784(6) 1 calc PR A 4
C37' C 0.8207(13) 0.9448(13) 0.4835(11) 0.073(2) Uani 0.784(6) 1 d PD A 4
H37D H 0.8009 0.9438 0.5365 0.109 Uiso 0.784(6) 1 calc PR A 4
H37E H 0.8848 0.9989 0.5056 0.109 Uiso 0.784(6) 1 calc PR A 4
H37F H 0.8446 0.8877 0.4543 0.109 Uiso 0.784(6) 1 calc PR A 4
C38' C 0.8474(9) 1.0112(7) 0.3450(8) 0.0556(16) Uani 0.784(6) 1 d PD A 4
H38B H 0.8515 1.0043 0.2839 0.067 Uiso 0.784(6) 1 calc PR A 4
H38C H 0.9140 0.9911 0.3769 0.067 Uiso 0.784(6) 1 calc PR A 4
C39' C 0.8544(12) 1.1101(7) 0.4028(8) 0.073(2) Uani 0.784(6) 1 d PD A 4
H39D H 0.9277 1.1490 0.4123 0.109 Uiso 0.784(6) 1 calc PR A 4
H39E H 0.8514 1.1167 0.4635 0.109 Uiso 0.784(6) 1 calc PR A 4
H39F H 0.7887 1.1298 0.3707 0.109 Uiso 0.784(6) 1 calc PR A 4
N6 N 0.797(2) 0.3778(13) 0.0965(15) 0.037(6) Uani 0.460(8) 1 d PD B 1
H6N H 0.832(14) 0.353(10) 0.132(10) 0.045 Uiso 0.460(8) 1 d PD B 1
C40 C 0.844(2) 0.385(2) 0.0255(17) 0.0392(15) Uani 0.460(8) 1 d PD B 1
H40A H 0.8422 0.3221 -0.0185 0.047 Uiso 0.460(8) 1 calc PR B 1
H40D H 0.9266 0.4208 0.0571 0.047 Uiso 0.460(8) 1 calc PR B 1
C41 C 0.775(3) 0.433(3) -0.029(2) 0.0415(16) Uani 0.460(8) 1 d PD B 1
H41A H 0.8173 0.4477 -0.0660 0.062 Uiso 0.460(8) 1 calc PR B 1
H41B H 0.7654 0.4908 0.0145 0.062 Uiso 0.460(8) 1 calc PR B 1
H41C H 0.6986 0.3918 -0.0711 0.062 Uiso 0.460(8) 1 calc PR B 1
C42 C 0.6747(18) 0.3221(13) 0.0551(14) 0.0392(15) Uani 0.460(8) 1 d PD B 1
H42A H 0.6234 0.3564 0.0283 0.047 Uiso 0.460(8) 1 calc PR B 1
H42B H 0.6515 0.3159 0.1055 0.047 Uiso 0.460(8) 1 calc PR B 1
C43 C 0.6554(18) 0.2265(13) -0.0199(12) 0.0415(16) Uani 0.460(8) 1 d PD B 1
H43A H 0.5718 0.1973 -0.0497 0.062 Uiso 0.460(8) 1 calc PR B 1
H43B H 0.6958 0.1885 0.0080 0.062 Uiso 0.460(8) 1 calc PR B 1
H43C H 0.6860 0.2314 -0.0668 0.062 Uiso 0.460(8) 1 calc PR B 1
C44 C 0.8161(15) 0.4715(10) 0.1744(10) 0.0392(15) Uani 0.460(8) 1 d PD B 1
H44A H 0.8901 0.5116 0.1850 0.047 Uiso 0.460(8) 1 calc PR B 1
H44B H 0.7523 0.5007 0.1548 0.047 Uiso 0.460(8) 1 calc PR B 1
C45 C 0.8206(15) 0.4676(12) 0.2637(10) 0.0415(16) Uani 0.460(8) 1 d PD B 1
H45A H 0.8433 0.5309 0.3131 0.062 Uiso 0.460(8) 1 calc PR B 1
H45B H 0.8778 0.4328 0.2803 0.062 Uiso 0.460(8) 1 calc PR B 1
H45C H 0.7437 0.4364 0.2566 0.062 Uiso 0.460(8) 1 calc PR B 1
N6' N 0.7611(16) 0.3460(12) 0.0876(12) 0.037(5) Uani 0.540(8) 1 d PD B 2
H6N' H 0.805(10) 0.315(7) 0.110(9) 0.045 Uiso 0.540(8) 1 d PD B 2
C40' C 0.8291(18) 0.3798(17) 0.0395(15) 0.0392(15) Uani 0.540(8) 1 d PD B 2
H40B H 0.8485 0.3261 -0.0032 0.047 Uiso 0.540(8) 1 calc PR B 2
H40C H 0.9032 0.4233 0.0871 0.047 Uiso 0.540(8) 1 calc PR B 2
C41' C 0.765(2) 0.429(2) -0.0165(19) 0.0415(16) Uani 0.540(8) 1 d PD B 2
H41D H 0.8056 0.4369 -0.0568 0.062 Uiso 0.540(8) 1 calc PR B 2
H41E H 0.7622 0.4903 0.0265 0.062 Uiso 0.540(8) 1 calc PR B 2
H41F H 0.6851 0.3916 -0.0551 0.062 Uiso 0.540(8) 1 calc PR B 2
C42' C 0.6467(12) 0.2784(11) 0.0244(10) 0.0392(15) Uani 0.540(8) 1 d PD B 2
H42C H 0.5955 0.3093 -0.0075 0.047 Uiso 0.540(8) 1 calc PR B 2
H42D H 0.6088 0.2600 0.0624 0.047 Uiso 0.540(8) 1 calc PR B 2
C43' C 0.6594(15) 0.1927(11) -0.0477(10) 0.0415(16) Uani 0.540(8) 1 d PD B 2
H43D H 0.5828 0.1495 -0.0854 0.062 Uiso 0.540(8) 1 calc PR B 2
H43E H 0.7116 0.1626 -0.0166 0.062 Uiso 0.540(8) 1 calc PR B 2
H43F H 0.6920 0.2100 -0.0883 0.062 Uiso 0.540(8) 1 calc PR B 2
C44' C 0.7431(11) 0.4246(9) 0.1654(8) 0.0392(15) Uani 0.540(8) 1 d PD B 2
H44C H 0.6996 0.3979 0.1954 0.047 Uiso 0.540(8) 1 calc PR B 2
H44D H 0.6949 0.4603 0.1382 0.047 Uiso 0.540(8) 1 calc PR B 2
C45' C 0.8576(11) 0.4912(10) 0.2402(9) 0.0415(16) Uani 0.540(8) 1 d PD B 2
H45D H 0.8413 0.5364 0.2919 0.062 Uiso 0.540(8) 1 calc PR B 2
H45E H 0.8962 0.5242 0.2128 0.062 Uiso 0.540(8) 1 calc PR B 2
H45F H 0.9085 0.4556 0.2637 0.062 Uiso 0.540(8) 1 calc PR B 2

loop_
_atom_site_aniso_label
_atom_site_aniso_U_11
_atom_site_aniso_U_22
_atom_site_aniso_U_33
_atom_site_aniso_U_23
_atom_site_aniso_U_13
_atom_site_aniso_U_12
Bi1 0.01420(11) 0.01264(11) 0.01019(10) 0.00181(8) 0.00505(8) 0.00459(8)
I1 0.0261(2) 0.0206(2) 0.01694(19) 0.00216(16) 0.00063(16) 0.00386(17)
I2 0.01422(18) 0.0236(2) 0.01882(19) -0.00495(16) 0.00418(15) 0.00292(16)
I3 0.01992(19) 0.01927(19) 0.01779(18) 0.00670(15) 0.00403(15) 0.00306(15)
S1 0.0505(11) 0.0276(9) 0.0294(9) 0.0175(8) 0.0001(8) 0.0083(8)
S2 0.0154(7) 0.0197(7) 0.0153(7) 0.0052(6) 0.0076(6) 0.0078(6)
S3 0.0460(10) 0.0310(9) 0.0250(8) 0.0193(7) 0.0178(8) 0.0138(8)
O1 0.0183(19) 0.0149(19) 0.0115(18) 0.0048(16) 0.0020(15) 0.0054(16)
O2 0.059(3) 0.044(3) 0.044(3) 0.031(3) 0.003(2) -0.006(3)
O3 0.074(4) 0.038(3) 0.037(3) 0.018(2) 0.007(3) 0.022(3)
O4 0.051(3) 0.031(3) 0.026(2) 0.017(2) 0.004(2) 0.013(2)
O5 0.0129(18) 0.017(2) 0.0136(18) 0.0000(15) 0.0059(15) 0.0048(16)
O6 0.021(2) 0.023(2) 0.021(2) 0.0094(17) 0.0071(17) 0.0123(18)
O7 0.017(2) 0.028(2) 0.019(2) -0.0009(18) 0.0079(17) 0.0069(18)
O8 0.022(2) 0.028(2) 0.030(2) 0.0161(19) 0.0154(18) 0.0097(18)
O10 0.0189(19) 0.0152(19) 0.0114(18) 0.0043(16) 0.0051(15) 0.0023(16)
O11 0.066(3) 0.038(3) 0.030(2) 0.021(2) 0.028(2) 0.015(2)
O12 0.061(3) 0.061(3) 0.052(3) 0.046(3) 0.022(3) 0.032(3)
O13 0.055(3) 0.033(3) 0.034(2) 0.022(2) 0.024(2) 0.014(2)
N1 0.014(2) 0.018(3) 0.017(2) 0.007(2) 0.0011(19) 0.001(2)
N2 0.015(2) 0.016(2) 0.015(2) 0.0023(19) 0.0062(19) 0.0029(19)
N3 0.020(2) 0.021(3) 0.011(2) 0.003(2) 0.006(2) 0.006(2)
C1 0.013(3) 0.021(3) 0.019(3) 0.010(2) 0.005(2) 0.005(2)
C2 0.012(3) 0.020(3) 0.012(3) 0.004(2) 0.008(2) 0.006(2)
C3 0.021(3) 0.017(3) 0.013(3) 0.002(2) 0.005(2) 0.004(2)
C4 0.028(3) 0.029(3) 0.018(3) 0.012(3) 0.003(3) 0.012(3)
C5 0.030(3) 0.031(4) 0.021(3) 0.017(3) 0.006(3) 0.009(3)
C6 0.024(3) 0.025(3) 0.026(3) 0.013(3) 0.009(3) 0.007(3)
C7 0.037(4) 0.029(4) 0.035(4) 0.023(3) 0.002(3) 0.001(3)
C8 0.032(4) 0.022(3) 0.036(4) 0.015(3) -0.002(3) -0.003(3)
C9 0.021(3) 0.026(3) 0.026(3) 0.013(3) 0.001(3) 0.003(3)
C10 0.018(3) 0.014(3) 0.011(3) 0.005(2) 0.006(2) 0.006(2)
C11 0.017(3) 0.012(3) 0.015(3) 0.006(2) 0.007(2) 0.006(2)
C12 0.012(3) 0.016(3) 0.010(3) 0.001(2) 0.002(2) 0.003(2)
C13 0.021(3) 0.016(3) 0.011(3) 0.002(2) 0.008(2) 0.008(2)
C14 0.020(3) 0.015(3) 0.012(3) 0.004(2) 0.007(2) 0.008(2)
C15 0.015(3) 0.015(3) 0.016(3) 0.007(2) 0.005(2) 0.005(2)
C16 0.013(3) 0.021(3) 0.022(3) 0.006(3) 0.007(2) 0.002(2)
C17 0.018(3) 0.022(3) 0.021(3) 0.002(3) 0.004(2) 0.004(3)
C18 0.017(3) 0.015(3) 0.019(3) 0.000(2) 0.006(2) 0.001(2)
C19 0.016(3) 0.020(3) 0.015(3) 0.006(2) 0.006(2) 0.008(2)
C20 0.020(3) 0.015(3) 0.021(3) 0.010(2) 0.011(2) 0.014(2)
C21 0.019(3) 0.017(3) 0.014(3) 0.006(2) 0.008(2) 0.009(2)
C22 0.026(3) 0.013(3) 0.025(3) 0.008(2) 0.010(3) 0.006(2)
C23 0.032(3) 0.025(3) 0.021(3) 0.015(3) 0.016(3) 0.016(3)
C24 0.023(3) 0.024(3) 0.019(3) 0.010(3) 0.010(2) 0.013(3)
C25 0.032(3) 0.033(4) 0.016(3) 0.013(3) 0.008(3) 0.015(3)
C26 0.025(3) 0.034(4) 0.013(3) 0.006(3) 0.002(2) 0.005(3)
C27 0.020(3) 0.025(3) 0.016(3) 0.004(3) 0.003(2) 0.003(3)
O14 0.094(5) 0.061(4) 0.060(4) 0.016(3) 0.024(4) -0.004(4)
C47 0.099(8) 0.097(8) 0.078(7) 0.050(6) 0.047(6) 0.037(7)
C46 0.078(7) 0.081(7) 0.073(6) 0.040(6) 0.035(5) 0.026(6)
N4 0.027(3) 0.031(3) 0.025(3) 0.016(2) 0.012(2) 0.010(2)
N5 0.059(4) 0.046(4) 0.054(4) 0.028(3) 0.033(4) 0.021(4)
C28 0.033(4) 0.039(4) 0.042(4) 0.018(3) 0.023(3) 0.007(3)
C29 0.036(4) 0.036(4) 0.053(5) 0.015(4) 0.016(4) -0.001(3)
C30 0.028(3) 0.046(4) 0.029(3) 0.022(3) 0.017(3) 0.019(3)
C31 0.037(4) 0.063(5) 0.040(4) 0.030(4) 0.019(3) 0.028(4)
C32 0.047(4) 0.023(3) 0.029(3) 0.010(3) 0.016(3) 0.010(3)
C33 0.039(4) 0.022(4) 0.051(4) 0.016(3) 0.007(3) 0.008(3)
C34 0.049(4) 0.059(4) 0.066(4) 0.033(3) 0.024(3) 0.009(3)
C35 0.104(7) 0.042(4) 0.059(4) 0.029(3) 0.009(4) -0.009(4)
C36 0.049(4) 0.059(4) 0.066(4) 0.033(3) 0.024(3) 0.009(3)
C37 0.104(7) 0.042(4) 0.059(4) 0.029(3) 0.009(4) -0.009(4)
C38 0.049(4) 0.059(4) 0.066(4) 0.033(3) 0.024(3) 0.009(3)
C39 0.104(7) 0.042(4) 0.059(4) 0.029(3) 0.009(4) -0.009(4)
C34' 0.049(4) 0.059(4) 0.066(4) 0.033(3) 0.024(3) 0.009(3)
C35' 0.104(7) 0.042(4) 0.059(4) 0.029(3) 0.009(4) -0.009(4)
C36' 0.049(4) 0.059(4) 0.066(4) 0.033(3) 0.024(3) 0.009(3)
C37' 0.104(7) 0.042(4) 0.059(4) 0.029(3) 0.009(4) -0.009(4)
C38' 0.049(4) 0.059(4) 0.066(4) 0.033(3) 0.024(3) 0.009(3)
C39' 0.104(7) 0.042(4) 0.059(4) 0.029(3) 0.009(4) -0.009(4)
N6 0.052(14) 0.035(12) 0.027(8) 0.010(8) 0.017(9) 0.020(9)
C40 0.041(4) 0.047(4) 0.044(4) 0.027(3) 0.021(3) 0.026(3)
C41 0.053(4) 0.049(4) 0.034(5) 0.021(3) 0.022(3) 0.028(3)
C42 0.041(4) 0.047(4) 0.044(4) 0.027(3) 0.021(3) 0.026(3)
C43 0.053(4) 0.049(4) 0.034(5) 0.021(3) 0.022(3) 0.028(3)
C44 0.041(4) 0.047(4) 0.044(4) 0.027(3) 0.021(3) 0.026(3)
C45 0.053(4) 0.049(4) 0.034(5) 0.021(3) 0.022(3) 0.028(3)
N6' 0.051(14) 0.050(12) 0.044(10) 0.038(9) 0.028(10) 0.040(10)
C40' 0.041(4) 0.047(4) 0.044(4) 0.027(3) 0.021(3) 0.026(3)
C41' 0.053(4) 0.049(4) 0.034(5) 0.021(3) 0.022(3) 0.028(3)
C42' 0.041(4) 0.047(4) 0.044(4) 0.027(3) 0.021(3) 0.026(3)
C43' 0.053(4) 0.049(4) 0.034(5) 0.021(3) 0.022(3) 0.028(3)
C44' 0.041(4) 0.047(4) 0.044(4) 0.027(3) 0.021(3) 0.026(3)
C45' 0.053(4) 0.049(4) 0.034(5) 0.021(3) 0.022(3) 0.028(3)

loop_
_atom_type_symbol
_atom_type_description
_atom_type_scat_dispersion_real
_atom_type_scat_dispersion_imag
_atom_type_scat_source
C C 0.0033 0.0016 'International Tables Vol C Tables 4.2.6.8 and 6.1.1.4'
H H 0.0000 0.0000 'International Tables Vol C Tables 4.2.6.8 and 6.1.1.4'
N N 0.0061 0.0033 'International Tables Vol C Tables 4.2.6.8 and 6.1.1.4'
O O 0.0106 0.0060 'International Tables Vol C Tables 4.2.6.8 and 6.1.1.4'
S S 0.1246 0.1234 'International Tables Vol C Tables 4.2.6.8 and 6.1.1.4'
I I -0.4742 1.8119 'International Tables Vol C Tables 4.2.6.8 and 6.1.1.4'
Bi Bi -4.1077 10.2566 'International Tables Vol C Tables 4.2.6.8 and 6.1.1.4'

loop_
_geom_angle_atom_site_label_1
_geom_angle_atom_site_label_2
_geom_angle_atom_site_label_3
_geom_angle
_geom_angle_site_symmetry_3
O10 Bi1 O1 69.66(12) .
O10 Bi1 O5 129.46(12) .
O1 Bi1 O5 131.78(12) .
O10 Bi1 N2 74.72(14) .
O1 Bi1 N2 76.40(13) .
O5 Bi1 N2 70.16(13) .
O10 Bi1 N1 134.63(13) .
O1 Bi1 N1 67.63(13) .
O5 Bi1 N1 73.59(13) .
N2 Bi1 N1 81.07(14) .
O10 Bi1 N3 67.71(13) .
O1 Bi1 N3 136.03(13) .
O5 Bi1 N3 72.66(13) .
N2 Bi1 N3 82.55(14) .
N1 Bi1 N3 145.80(14) .
O10 Bi1 Bi1 53.67(8) 2_666
O1 Bi1 Bi1 54.60(9) 2_666
O5 Bi1 Bi1 172.71(9) 2_666
N2 Bi1 Bi1 116.73(10) 2_666
N1 Bi1 Bi1 109.04(10) 2_666
N3 Bi1 Bi1 105.13(10) 2_666
O2 S1 O3 111.5(3) .
O2 S1 O4 114.0(3) .
O3 S1 O4 112.1(3) .
O2 S1 C5 107.9(3) .
O3 S1 C5 104.9(3) .
O4 S1 C5 105.7(3) .
O6 S2 O7 113.5(2) .
O6 S2 O8 112.1(2) .
O7 S2 O8 113.2(2) .
O6 S2 C14 107.3(2) .
O7 S2 C14 105.8(2) .
O8 S2 C14 104.1(2) .
O12 S3 O13 114.2(3) .
O12 S3 O11 112.9(3) .
O13 S3 O11 112.1(3) .
O12 S3 C23 106.6(3) .
O13 S3 C23 104.9(3) .
O11 S3 C23 105.1(2) .
C2 O1 Bi1 120.8(3) .
C11 O5 Bi1 117.4(3) .
C20 O10 Bi1 121.5(3) .
C9 N1 C1 119.2(5) .
C9 N1 Bi1 125.7(4) .
C1 N1 Bi1 114.9(3) .
C18 N2 C10 120.6(4) .
C18 N2 Bi1 123.7(3) .
C10 N2 Bi1 115.7(3) .
C27 N3 C19 119.5(5) .
C27 N3 Bi1 126.2(4) .
C19 N3 Bi1 114.1(3) .
N1 C1 C6 121.9(5) .
N1 C1 C2 115.2(5) .
C6 C1 C2 122.8(5) .
O1 C2 C3 123.0(5) .
O1 C2 C1 120.9(4) .
C3 C2 C1 116.1(5) .
C2 C3 C4 121.7(5) .
C2 C3 I1 117.7(4) .
C4 C3 I1 120.4(4) .
C5 C4 C3 121.2(5) .
C5 C4 H4A 119.4 .
C3 C4 H4A 119.4 .
C4 C5 C6 120.1(5) .
C4 C5 S1 120.4(4) .
C6 C5 S1 119.3(5) .
C1 C6 C7 116.9(5) .
C1 C6 C5 118.0(5) .
C7 C6 C5 125.0(5) .
C8 C7 C6 120.2(6) .
C8 C7 H7A 119.9 .
C6 C7 H7A 119.9 .
C7 C8 C9 118.8(6) .
C7 C8 H8A 120.6 .
C9 C8 H8A 120.6 .
N1 C9 C8 122.9(5) .
N1 C9 H9A 118.5 .
C8 C9 H9A 118.5 .
N2 C10 C15 120.4(5) .
N2 C10 C11 116.4(4) .
C15 C10 C11 123.2(4) .
O5 C11 C12 124.9(5) .
O5 C11 C10 119.4(4) .
C12 C11 C10 115.8(4) .
C11 C12 C13 122.2(5) .
C11 C12 I2 118.0(4) .
C13 C12 I2 119.8(4) .
C14 C13 C12 122.0(5) .
C14 C13 H13A 119.0 .
C12 C13 H13A 119.0 .
C13 C14 C15 119.3(5) .
C13 C14 S2 119.9(4) .
C15 C14 S2 120.7(4) .
C16 C15 C10 117.4(5) .
C16 C15 C14 125.1(5) .
C10 C15 C14 117.5(5) .
C17 C16 C15 119.8(5) .
C17 C16 H16A 120.1 .
C15 C16 H16A 120.1 .
C16 C17 C18 119.6(5) .
C16 C17 H17A 120.2 .
C18 C17 H17A 120.2 .
N2 C18 C17 122.0(5) .
N2 C18 H18A 119.0 .
C17 C18 H18A 119.0 .
N3 C19 C24 122.1(5) .
N3 C19 C20 116.1(4) .
C24 C19 C20 121.7(5) .
O10 C20 C21 122.9(5) .
O10 C20 C19 120.4(5) .
C21 C20 C19 116.6(4) .
C20 C21 C22 121.9(5) .
C20 C21 I3 118.6(4) .
C22 C21 I3 119.4(4) .
C23 C22 C21 121.0(5) .
C23 C22 H22A 119.5 .
C21 C22 H22A 119.5 .
C22 C23 C24 120.2(5) .
C22 C23 S3 120.0(4) .
C24 C23 S3 119.7(4) .
C23 C24 C19 118.4(5) .
C23 C24 C25 125.5(5) .
C19 C24 C25 116.0(5) .
C26 C25 C24 120.7(5) .
C26 C25 H25A 119.7 .
C24 C25 H25A 119.7 .
C25 C26 C27 119.1(5) .
C25 C26 H26A 120.4 .
C27 C26 H26A 120.4 .
N3 C27 C26 122.4(5) .
N3 C27 H27A 118.8 .
C26 C27 H27A 118.8 .
C46 O14 H14A 109.5 .
C46 C47 H47A 109.5 .
C46 C47 H47B 109.5 .
H47A C47 H47B 109.5 .
C46 C47 H47C 109.5 .
H47A C47 H47C 109.5 .
H47B C47 H47C 109.5 .
O14 C46 C47 111.3(8) .
O14 C46 H46A 109.4 .
C47 C46 H46A 109.4 .
O14 C46 H46B 109.4 .
C47 C46 H46B 109.4 .
H46A C46 H46B 108.0 .
C28 N4 C30 113.8(5) .
C28 N4 C32 110.3(5) .
C30 N4 C32 113.3(5) .
C28 N4 H4N 104(4) .
C30 N4 H4N 105(4) .
C32 N4 H4N 110(4) .
C38' N5 C36' 118.9(7) .
C38' N5 C34' 113.9(7) .
C36' N5 C34' 111.7(7) .
C38' N5 C36 68.5(13) .
C36' N5 C36 57.0(12) .
C34' N5 C36 163.7(16) .
C38' N5 C34 40.2(13) .
C36' N5 C34 159.1(15) .
C34' N5 C34 84.2(14) .
C36 N5 C34 104.3(18) .
C38' N5 C38 86.5(13) .
C36' N5 C38 74.4(14) .
C34' N5 C38 68.8(13) .
C36 N5 C38 96(2) .
C34 N5 C38 101(2) .
C38' N5 H5N 104(5) .
C36' N5 H5N 108(5) .
C34' N5 H5N 97(5) .
C36 N5 H5N 98(5) .
C34 N5 H5N 82(5) .
C38 N5 H5N 165(5) .
N4 C28 C29 113.0(5) .
N4 C28 H28A 109.0 .
C29 C28 H28A 109.0 .
N4 C28 H28B 109.0 .
C29 C28 H28B 109.0 .
H28A C28 H28B 107.8 .
C28 C29 H29A 109.5 .
C28 C29 H29B 109.5 .
H29A C29 H29B 109.5 .
C28 C29 H29C 109.5 .
H29A C29 H29C 109.5 .
H29B C29 H29C 109.5 .
N4 C30 C31 113.2(5) .
N4 C30 H30A 108.9 .
C31 C30 H30A 108.9 .
N4 C30 H30B 108.9 .
C31 C30 H30B 108.9 .
H30A C30 H30B 107.7 .
C30 C31 H31A 109.5 .
C30 C31 H31B 109.5 .
H31A C31 H31B 109.5 .
C30 C31 H31C 109.5 .
H31A C31 H31C 109.5 .
H31B C31 H31C 109.5 .
N4 C32 C33 112.4(5) .
N4 C32 H32A 109.1 .
C33 C32 H32A 109.1 .
N4 C32 H32B 109.1 .
C33 C32 H32B 109.1 .
H32A C32 H32B 107.8 .
C32 C33 H33A 109.5 .
C32 C33 H33B 109.5 .
H33A C33 H33B 109.5 .
C32 C33 H33C 109.5 .
H33A C33 H33C 109.5 .
H33B C33 H33C 109.5 .
N5 C34 C35 104(3) .
N5 C34 H34A 110.9 .
C35 C34 H34A 110.9 .
N5 C34 H34B 110.9 .
C35 C34 H34B 110.9 .
H34A C34 H34B 108.9 .
C34 C35 H35A 109.5 .
C34 C35 H35B 109.5 .
H35A C35 H35B 109.5 .
C34 C35 H35C 109.5 .
H35A C35 H35C 109.5 .
H35B C35 H35C 109.5 .
N5 C36 C37 113(3) .
N5 C36 H36A 108.9 .
C37 C36 H36A 108.9 .
N5 C36 H36D 108.9 .
C37 C36 H36D 108.9 .
H36A C36 H36D 107.7 .
C36 C37 H37A 109.5 .
C36 C37 H37B 109.5 .
H37A C37 H37B 109.5 .
C36 C37 H37C 109.5 .
H37A C37 H37C 109.5 .
H37B C37 H37C 109.5 .
C39 C38 N5 127(3) .
C39 C38 H38A 105.5 .
N5 C38 H38A 105.5 .
C39 C38 H38D 105.5 .
N5 C38 H38D 105.5 .
H38A C38 H38D 106.1 .
C38 C39 H39A 109.5 .
C38 C39 H39B 109.5 .
H39A C39 H39B 109.5 .
C38 C39 H39C 109.5 .
H39A C39 H39C 109.5 .
H39B C39 H39C 109.5 .
N5 C34' C35' 112.2(9) .
N5 C34' H34C 109.2 .
C35' C34' H34C 109.2 .
N5 C34' H34D 109.2 .
C35' C34' H34D 109.2 .
H34C C34' H34D 107.9 .
C34' C35' H35D 109.5 .
C34' C35' H35E 109.5 .
H35D C35' H35E 109.5 .
C34' C35' H35F 109.5 .
H35D C35' H35F 109.5 .
H35E C35' H35F 109.5 .
N5 C36' C37' 112.7(9) .
N5 C36' H36B 109.1 .
C37' C36' H36B 109.1 .
N5 C36' H36C 109.1 .
C37' C36' H36C 109.1 .
H36B C36' H36C 107.8 .
C36' C37' H37D 109.5 .
C36' C37' H37E 109.5 .
H37D C37' H37E 109.5 .
C36' C37' H37F 109.5 .
H37D C37' H37F 109.5 .
H37E C37' H37F 109.5 .
N5 C38' C39' 109.6(9) .
N5 C38' H38B 109.7 .
C39' C38' H38B 109.7 .
N5 C38' H38C 109.7 .
C39' C38' H38C 109.7 .
H38B C38' H38C 108.2 .
C38' C39' H39D 109.5 .
C38' C39' H39E 109.5 .
H39D C39' H39E 109.5 .
C38' C39' H39F 109.5 .
H39D C39' H39F 109.5 .
H39E C39' H39F 109.5 .
C42 N6 C40 113.3(19) .
C42 N6 C44 113.3(18) .
C40 N6 C44 111.8(17) .
C42 N6 H6N 103(10) .
C40 N6 H6N 118(10) .
C44 N6 H6N 96(10) .
C42 N6 H6N' 77(6) .
C40 N6 H6N' 116(8) .
C44 N6 H6N' 121(7) .
H6N N6 H6N' 31(10) .
N6 C40 C41 112.0(18) .
N6 C40 H40A 109.2 .
C41 C40 H40A 109.2 .
N6 C40 H40D 109.2 .
C41 C40 H40D 109.2 .
H40A C40 H40D 107.9 .
C40 C41 H41A 109.5 .
C40 C41 H41B 109.5 .
H41A C41 H41B 109.5 .
C40 C41 H41C 109.5 .
H41A C41 H41C 109.5 .
H41B C41 H41C 109.5 .
N6 C42 C43 114.0(16) .
N6 C42 H42A 108.7 .
C43 C42 H42A 108.7 .
N6 C42 H42B 108.7 .
C43 C42 H42B 108.7 .
H42A C42 H42B 107.6 .
C42 C43 H43A 109.5 .
C42 C43 H43B 109.5 .
H43A C43 H43B 109.5 .
C42 C43 H43C 109.5 .
H43A C43 H43C 109.5 .
H43B C43 H43C 109.5 .
C45 C44 N6 113.8(14) .
C45 C44 H44A 108.8 .
N6 C44 H44A 108.8 .
C45 C44 H44B 108.8 .
N6 C44 H44B 108.8 .
H44A C44 H44B 107.7 .
C44 C45 H45A 109.5 .
C44 C45 H45B 109.5 .
H45A C45 H45B 109.5 .
C44 C45 H45C 109.5 .
H45A C45 H45C 109.5 .
H45B C45 H45C 109.5 .
C42' N6' C40' 115.1(15) .
C42' N6' C44' 109.4(13) .
C40' N6' C44' 112.8(15) .
C42' N6' H6N 142(9) .
C40' N6' H6N 87(10) .
C44' N6' H6N 86(10) .
C42' N6' H6N' 106(9) .
C40' N6' H6N' 102(10) .
C44' N6' H6N' 110(9) .
H6N N6' H6N' 37(10) .
N6' C40' C41' 113.8(15) .
N6' C40' H40B 108.8 .
C41' C40' H40B 108.8 .
N6' C40' H40C 108.8 .
C41' C40' H40C 108.8 .
H40B C40' H40C 107.7 .
C40' C41' H41D 109.5 .
C40' C41' H41E 109.5 .
H41D C41' H41E 109.5 .
C40' C41' H41F 109.5 .
H41D C41' H41F 109.5 .
H41E C41' H41F 109.5 .
N6' C42' C43' 112.5(13) .
N6' C42' H42C 109.1 .
C43' C42' H42C 109.1 .
N6' C42' H42D 109.1 .
C43' C42' H42D 109.1 .
H42C C42' H42D 107.8 .
C42' C43' H43D 109.5 .
C42' C43' H43E 109.5 .
H43D C43' H43E 109.5 .
C42' C43' H43F 109.5 .
H43D C43' H43F 109.5 .
H43E C43' H43F 109.5 .
N6' C44' C45' 113.0(11) .
N6' C44' H44C 109.0 .
C45' C44' H44C 109.0 .
N6' C44' H44D 109.0 .
C45' C44' H44D 109.0 .
H44C C44' H44D 107.8 .
C44' C45' H45D 109.5 .
C44' C45' H45E 109.5 .
H45D C45' H45E 109.5 .
C44' C45' H45F 109.5 .
H45D C45' H45F 109.5 .
H45E C45' H45F 109.5 .

loop_
_geom_bond_atom_site_label_1
_geom_bond_atom_site_label_2
_geom_bond_distance
_geom_bond_site_symmetry_2
Bi1 O10 2.316(3) .
Bi1 O1 2.320(3) .
Bi1 O5 2.321(3) .
Bi1 N2 2.346(4) .
Bi1 N1 2.514(4) .
Bi1 N3 2.536(4) .
Bi1 Bi1 3.6701(6) 2_666
I1 C3 2.103(5) .
I2 C12 2.091(5) .
I3 C21 2.097(5) .
S1 O2 1.454(5) .
S1 O3 1.457(5) .
S1 O4 1.459(5) .
S1 C5 1.771(6) .
S2 O6 1.444(4) .
S2 O7 1.457(4) .
S2 O8 1.467(4) .
S2 C14 1.779(5) .
S3 O12 1.436(5) .
S3 O13 1.453(5) .
S3 O11 1.458(4) .
S3 C23 1.787(5) .
O1 C2 1.307(6) .
O5 C11 1.304(6) .
O10 C20 1.310(6) .
N1 C9 1.320(7) .
N1 C1 1.365(7) .
N2 C18 1.324(7) .
N2 C10 1.371(6) .
N3 C27 1.321(7) .
N3 C19 1.362(7) .
C1 C6 1.399(8) .
C1 C2 1.440(7) .
C2 C3 1.391(7) .
C3 C4 1.408(8) .
C4 C5 1.370(8) .
C4 H4A 0.9500 .
C5 C6 1.422(8) .
C6 C7 1.419(8) .
C7 C8 1.366(8) .
C7 H7A 0.9500 .
C8 C9 1.389(8) .
C8 H8A 0.9500 .
C9 H9A 0.9500 .
C10 C15 1.425(7) .
C10 C11 1.432(7) .
C11 C12 1.382(7) .
C12 C13 1.409(7) .
C13 C14 1.366(7) .
C13 H13A 0.9500 .
C14 C15 1.429(7) .
C15 C16 1.416(7) .
C16 C17 1.377(7) .
C16 H16A 0.9500 .
C17 C18 1.388(7) .
C17 H17A 0.9500 .
C18 H18A 0.9500 .
C19 C24 1.413(7) .
C19 C20 1.445(7) .
C20 C21 1.375(7) .
C21 C22 1.410(7) .
C22 C23 1.370(8) .
C22 H22A 0.9500 .
C23 C24 1.409(8) .
C24 C25 1.431(8) .
C25 C26 1.352(8) .
C25 H25A 0.9500 .
C26 C27 1.402(8) .
C26 H26A 0.9500 .
C27 H27A 0.9500 .
O14 C46 1.496(10) .
O14 H14A 0.8400 .
C47 C46 1.534(12) .
C47 H47A 0.9800 .
C47 H47B 0.9800 .
C47 H47C 0.9800 .
C46 H46A 0.9900 .
C46 H46B 0.9900 .
N4 C28 1.503(8) .
N4 C30 1.508(7) .
N4 C32 1.508(8) .
N4 H4N 0.870(12) .
N5 C38' 1.456(10) .
N5 C36' 1.475(10) .
N5 C34' 1.519(11) .
N5 C36 1.53(2) .
N5 C34 1.52(2) .
N5 C38 1.59(2) .
N5 H5N 0.874(13) .
C28 C29 1.512(9) .
C28 H28A 0.9900 .
C28 H28B 0.9900 .
C29 H29A 0.9800 .
C29 H29B 0.9800 .
C29 H29C 0.9800 .
C30 C31 1.509(8) .
C30 H30A 0.9900 .
C30 H30B 0.9900 .
C31 H31A 0.9800 .
C31 H31B 0.9800 .
C31 H31C 0.9800 .
C32 C33 1.512(9) .
C32 H32A 0.9900 .
C32 H32B 0.9900 .
C33 H33A 0.9800 .
C33 H33B 0.9800 .
C33 H33C 0.9800 .
C34 C35 1.54(2) .
C34 H34A 0.9900 .
C34 H34B 0.9900 .
C35 H35A 0.9800 .
C35 H35B 0.9800 .
C35 H35C 0.9800 .
C36 C37 1.53(2) .
C36 H36A 0.9900 .
C36 H36D 0.9900 .
C37 H37A 0.9800 .
C37 H37B 0.9800 .
C37 H37C 0.9800 .
C38 C39 1.54(2) .
C38 H38A 0.9900 .
C38 H38D 0.9900 .
C39 H39A 0.9800 .
C39 H39B 0.9800 .
C39 H39C 0.9800 .
C34' C35' 1.531(13) .
C34' H34C 0.9900 .
C34' H34D 0.9900 .
C35' H35D 0.9800 .
C35' H35E 0.9800 .
C35' H35F 0.9800 .
C36' C37' 1.515(16) .
C36' H36B 0.9900 .
C36' H36C 0.9900 .
C37' H37D 0.9800 .
C37' H37E 0.9800 .
C37' H37F 0.9800 .
C38' C39' 1.486(13) .
C38' H38B 0.9900 .
C38' H38C 0.9900 .
C39' H39D 0.9800 .
C39' H39E 0.9800 .
C39' H39F 0.9800 .
N6 C42 1.488(19) .
N6 C40 1.489(18) .
N6 C44 1.504(18) .
N6 H6N 0.872(13) .
N6 H6N' 1.12(8) .
C40 C41 1.521(19) .
C40 H40A 0.9900 .
C40 H40D 0.9900 .
C41 H41A 0.9800 .
C41 H41B 0.9800 .
C41 H41C 0.9800 .
C42 C43 1.50(2) .
C42 H42A 0.9900 .
C42 H42B 0.9900 .
C43 H43A 0.9800 .
C43 H43B 0.9800 .
C43 H43C 0.9800 .
C44 C45 1.483(16) .
C44 H44A 0.9900 .
C44 H44B 0.9900 .
C45 H45A 0.9800 .
C45 H45B 0.9800 .
C45 H45C 0.9800 .
N6' C42' 1.496(17) .
N6' C40' 1.498(17) .
N6' C44' 1.517(17) .
N6' H6N 0.93(11) .
N6' H6N' 0.873(13) .
C40' C41' 1.528(17) .
C40' H40B 0.9900 .
C40' H40C 0.9900 .
C41' H41D 0.9800 .
C41' H41E 0.9800 .
C41' H41F 0.9800 .
C42' C43' 1.500(15) .
C42' H42C 0.9900 .
C42' H42D 0.9900 .
C43' H43D 0.9800 .
C43' H43E 0.9800 .
C43' H43F 0.9800 .
C44' C45' 1.533(15) .
C44' H44C 0.9900 .
C44' H44D 0.9900 .
C45' H45D 0.9800 .
C45' H45E 0.9800 .
C45' H45F 0.9800 .

loop_
_geom_hbond_atom_site_label_D
_geom_hbond_atom_site_label_H
_geom_hbond_atom_site_label_A
_geom_hbond_distance_DH
_geom_hbond_distance_HA
_geom_hbond_distance_DA
_geom_hbond_angle_DHA
O14 H14A O3 0.84 1.93 2.756(9) 169.5
O14 H14A S1 0.84 3.02 3.750(7) 147.0
N4 H4N O4 0.870(12) 1.921(16) 2.786(7) 173(6)
N4 H4N S1 0.870(12) 2.85(3) 3.673(5) 158(5)
N4 H4N O3 0.870(12) 2.98(5) 3.602(7) 130(5)
N5 H5N O13 0.874(13) 1.919(19) 2.785(7) 171(7)
N5 H5N S3 0.874(13) 3.05(3) 3.874(7) 157(6)
N6 H6N O8 0.872(13) 2.07(7) 2.89(3) 156(16)
N6 H6N S2 0.872(13) 3.24(8) 4.03(3) 152(13)
N6' H6N' O8 0.873(13) 1.92(3) 2.79(2) 174(13)
N6' H6N' S2 0.873(13) 2.93(5) 3.76(2) 160(12)

loop_
_geom_torsion_atom_site_label_1
_geom_torsion_atom_site_label_2
_geom_torsion_atom_site_label_3
_geom_torsion_atom_site_label_4
_geom_torsion
_geom_torsion_site_symmetry_1
O10 Bi1 O1 C2 -157.2(4) .
O5 Bi1 O1 C2 -31.9(4) .
N2 Bi1 O1 C2 -78.7(3) .
N1 Bi1 O1 C2 7.1(3) .
N3 Bi1 O1 C2 -142.4(3) .
Bi1 Bi1 O1 C2 143.6(4) 2_666
O10 Bi1 O5 C11 40.1(4) .
O1 Bi1 O5 C11 -57.5(4) .
N2 Bi1 O5 C11 -8.6(3) .
N1 Bi1 O5 C11 -94.8(3) .
N3 Bi1 O5 C11 79.6(3) .
Bi1 Bi1 O5 C11 152.9(5) 2_666
O1 Bi1 O10 C20 168.2(4) .
O5 Bi1 O10 C20 40.2(4) .
N2 Bi1 O10 C20 87.3(4) .
N1 Bi1 O10 C20 147.6(3) .
N3 Bi1 O10 C20 -0.8(3) .
Bi1 Bi1 O10 C20 -131.4(4) 2_666
O10 Bi1 N1 C9 -159.6(4) .
O1 Bi1 N1 C9 179.5(5) .
O5 Bi1 N1 C9 -29.8(4) .
N2 Bi1 N1 C9 -101.6(5) .
N3 Bi1 N1 C9 -39.3(6) .
Bi1 Bi1 N1 C9 143.1(4) 2_666
O10 Bi1 N1 C1 15.6(4) .
O1 Bi1 N1 C1 -5.3(3) .
O5 Bi1 N1 C1 145.4(4) .
N2 Bi1 N1 C1 73.6(4) .
N3 Bi1 N1 C1 135.9(3) .
Bi1 Bi1 N1 C1 -41.7(4) 2_666
O10 Bi1 N2 C18 41.0(4) .
O1 Bi1 N2 C18 -31.3(4) .
O5 Bi1 N2 C18 -176.0(5) .
N1 Bi1 N2 C18 -100.3(4) .
N3 Bi1 N2 C18 109.8(4) .
Bi1 Bi1 N2 C18 6.6(5) 2_666
O10 Bi1 N2 C10 -135.3(4) .
O1 Bi1 N2 C10 152.5(4) .
O5 Bi1 N2 C10 7.8(3) .
N1 Bi1 N2 C10 83.5(3) .
N3 Bi1 N2 C10 -66.4(3) .
Bi1 Bi1 N2 C10 -169.6(3) 2_666
O10 Bi1 N3 C27 -178.8(5) .
O1 Bi1 N3 C27 166.2(4) .
O5 Bi1 N3 C27 33.2(4) .
N2 Bi1 N3 C27 104.7(5) .
N1 Bi1 N3 C27 42.8(6) .
Bi1 Bi1 N3 C27 -139.5(4) 2_666
O10 Bi1 N3 C19 -1.8(3) .
O1 Bi1 N3 C19 -16.7(4) .
O5 Bi1 N3 C19 -149.7(4) .
N2 Bi1 N3 C19 -78.2(3) .
N1 Bi1 N3 C19 -140.1(3) .
Bi1 Bi1 N3 C19 37.5(4) 2_666
C9 N1 C1 C6 1.2(8) .
Bi1 N1 C1 C6 -174.4(4) .
C9 N1 C1 C2 179.0(5) .
Bi1 N1 C1 C2 3.4(5) .
Bi1 O1 C2 C3 168.9(4) .
Bi1 O1 C2 C1 -8.4(6) .
N1 C1 C2 O1 2.8(7) .
C6 C1 C2 O1 -179.4(5) .
N1 C1 C2 C3 -174.7(4) .
C6 C1 C2 C3 3.1(7) .
O1 C2 C3 C4 179.8(5) .
C1 C2 C3 C4 -2.7(7) .
O1 C2 C3 I1 -4.9(6) .
C1 C2 C3 I1 172.6(3) .
C2 C3 C4 C5 0.8(8) .
I1 C3 C4 C5 -174.3(4) .
C3 C4 C5 C6 1.0(9) .
C3 C4 C5 S1 175.9(4) .
O2 S1 C5 C4 129.0(5) .
O3 S1 C5 C4 -112.0(5) .
O4 S1 C5 C4 6.6(6) .
O2 S1 C5 C6 -56.1(5) .
O3 S1 C5 C6 62.9(5) .
O4 S1 C5 C6 -178.4(5) .
N1 C1 C6 C7 -2.1(8) .
C2 C1 C6 C7 -179.8(5) .
N1 C1 C6 C5 176.2(5) .
C2 C1 C6 C5 -1.4(8) .
C4 C5 C6 C1 -0.7(8) .
S1 C5 C6 C1 -175.6(4) .
C4 C5 C6 C7 177.5(6) .
S1 C5 C6 C7 2.6(8) .
C1 C6 C7 C8 1.0(9) .
C5 C6 C7 C8 -177.2(6) .
C6 C7 C8 C9 0.9(10) .
C1 N1 C9 C8 0.9(9) .
Bi1 N1 C9 C8 175.9(4) .
C7 C8 C9 N1 -1.9(10) .
C18 N2 C10 C15 -3.6(7) .
Bi1 N2 C10 C15 172.8(4) .
C18 N2 C10 C11 177.0(5) .
Bi1 N2 C10 C11 -6.6(6) .
Bi1 O5 C11 C12 -171.4(4) .
Bi1 O5 C11 C10 8.6(6) .
N2 C10 C11 O5 -1.2(7) .
C15 C10 C11 O5 179.4(5) .
N2 C10 C11 C12 178.8(4) .
C15 C10 C11 C12 -0.6(7) .
O5 C11 C12 C13 178.8(5) .
C10 C11 C12 C13 -1.2(7) .
O5 C11 C12 I2 -2.2(7) .
C10 C11 C12 I2 177.8(4) .
C11 C12 C13 C14 1.2(8) .
I2 C12 C13 C14 -177.7(4) .
C12 C13 C14 C15 0.6(8) .
C12 C13 C14 S2 -176.4(4) .
O6 S2 C14 C13 -128.6(4) .
O7 S2 C14 C13 -7.2(5) .
O8 S2 C14 C13 112.4(5) .
O6 S2 C14 C15 54.5(5) .
O7 S2 C14 C15 175.9(4) .
O8 S2 C14 C15 -64.6(5) .
N2 C10 C15 C16 4.1(7) .
C11 C10 C15 C16 -176.6(5) .
N2 C10 C15 C14 -177.0(4) .
C11 C10 C15 C14 2.3(7) .
C13 C14 C15 C16 176.5(5) .
S2 C14 C15 C16 -6.5(7) .
C13 C14 C15 C10 -2.3(7) .
S2 C14 C15 C10 174.7(4) .
C10 C15 C16 C17 -0.9(8) .
C14 C15 C16 C17 -179.7(5) .
C15 C16 C17 C18 -2.8(8) .
C10 N2 C18 C17 -0.3(8) .
Bi1 N2 C18 C17 -176.4(4) .
C16 C17 C18 N2 3.5(9) .
C27 N3 C19 C24 -1.9(8) .
Bi1 N3 C19 C24 -179.2(4) .
C27 N3 C19 C20 -178.9(5) .
Bi1 N3 C19 C20 3.8(5) .
Bi1 O10 C20 C21 -174.2(4) .
Bi1 O10 C20 C19 3.2(6) .
N3 C19 C20 O10 -4.8(7) .
C24 C19 C20 O10 178.2(5) .
N3 C19 C20 C21 172.8(4) .
C24 C19 C20 C21 -4.2(7) .
O10 C20 C21 C22 -179.1(5) .
C19 C20 C21 C22 3.4(7) .
O10 C20 C21 I3 2.8(7) .
C19 C20 C21 I3 -174.8(4) .
C20 C21 C22 C23 -0.6(8) .
I3 C21 C22 C23 177.5(4) .
C21 C22 C23 C24 -1.5(8) .
C21 C22 C23 S3 -178.5(4) .
O12 S3 C23 C22 -120.0(5) .
O13 S3 C23 C22 1.5(5) .
O11 S3 C23 C22 119.9(5) .
O12 S3 C23 C24 63.0(5) .
O13 S3 C23 C24 -175.5(4) .
O11 S3 C23 C24 -57.1(5) .
C22 C23 C24 C19 0.7(8) .
S3 C23 C24 C19 177.6(4) .
C22 C23 C24 C25 -177.2(6) .
S3 C23 C24 C25 -0.2(8) .
N3 C19 C24 C23 -174.6(5) .
C20 C19 C24 C23 2.2(8) .
N3 C19 C24 C25 3.5(8) .
C20 C19 C24 C25 -179.7(5) .
C23 C24 C25 C26 175.0(5) .
C19 C24 C25 C26 -2.9(8) .
C24 C25 C26 C27 0.8(9) .
C19 N3 C27 C26 -0.4(8) .
Bi1 N3 C27 C26 176.5(4) .
C25 C26 C27 N3 0.9(9) .
C30 N4 C28 C29 -57.4(7) .
C32 N4 C28 C29 174.0(5) .
C28 N4 C30 C31 -58.2(7) .
C32 N4 C30 C31 68.9(7) .
C28 N4 C32 C33 -171.7(5) .
C30 N4 C32 C33 59.4(7) .
C38' N5 C34 C35 -159(5) .
C36' N5 C34 C35 -161(3) .
C34' N5 C34 C35 -20(3) .
C36 N5 C34 C35 174(3) .
C38 N5 C34 C35 -87(3) .
C38' N5 C36 C37 167(4) .
C36' N5 C36 C37 16(4) .
C34' N5 C36 C37 65(7) .
C34 N5 C36 C37 -175(4) .
C38 N5 C36 C37 83(4) .
C38' N5 C38 C39 -25(3) .
C36' N5 C38 C39 96(3) .
C34' N5 C38 C39 -143(4) .
C36 N5 C38 C39 43(4) .
C34 N5 C38 C39 -63(4) .
C38' N5 C34' C35' 57.7(11) .
C36' N5 C34' C35' -164.2(8) .
C36 N5 C34' C35' 152(5) .
C34 N5 C34' C35' 29.8(18) .
C38 N5 C34' C35' 133.6(16) .
C38' N5 C36' C37' -43.3(13) .
C34' N5 C36' C37' -179.2(10) .
C36 N5 C36' C37' -12(2) .
C34 N5 C36' C37' -42(5) .
C38 N5 C36' C37' -120.2(16) .
C36' N5 C38' C39' -60.7(11) .
C34' N5 C38' C39' 74.2(10) .
C36 N5 C38' C39' -88.3(18) .
C34 N5 C38' C39' 120(3) .
C38 N5 C38' C39' 9.3(16) .
C42 N6 C40 C41 61(3) .
C44 N6 C40 C41 -68(3) .
C40 N6 C42 C43 54(3) .
C44 N6 C42 C43 -177.3(17) .
C42 N6 C44 C45 76(2) .
C40 N6 C44 C45 -154(2) .
C42' N6' C40' C41' 59(3) .
C44' N6' C40' C41' -67(3) .
C40' N6' C42' C43' 59(2) .
C44' N6' C42' C43' -173.1(14) .
C42' N6' C44' C45' 173.2(13) .
C40' N6' C44' C45' -57(2) .
